data_7125618
loop_
_publ_author_name
'Parvin, Nasrina'
'Hossain, Jabed'
'George, Anjana'
'Parameswaran, Pattiyil'
'Khan, Shabana'

_publ_section_title
;
 N-heterocyclic silylene stabilized monocordinated copper(i)-arene
 cationic complexes and their application in click chemistry.
;
_journal_issue 2
_journal_name_full 'Chemical communications (Cambridge, England)'
_journal_page_first 273
_journal_page_last 276
_journal_paper_doi 10.1039/c9cc09115g
_journal_volume 56
_journal_year 2019
_chemical_formula_moiety 'C38 H50 Cu F6 N4 Sb'
_chemical_formula_sum 'C38 H50 Cu F6 N4 Sb'
_chemical_formula_weight 862.11
_space_group_crystal_system orthorhombic
_space_group_IT_number 62
_space_group_name_Hall '-P 2ac 2n'
_space_group_name_H-M_alt 'P n m a'
_atom_sites_solution_hydrogens geom
_audit_creation_method SHELXL-2014/7
_audit_update_record
;
2019-02-11 deposited with the CCDC.	2019-11-28 downloaded from the CCDC.
;
_cell_angle_alpha 90
_cell_angle_beta 90
_cell_angle_gamma 90
_cell_formula_units_Z 4
_cell_length_a 13.623(5)
_cell_length_b 14.768(5)
_cell_length_c 20.118(7)
_cell_measurement_reflns_used 9906
_cell_measurement_temperature 100(2)
_cell_measurement_theta_max 22.12
_cell_measurement_theta_min 2.27
_cell_volume 4047(2)
_computing_cell_refinement 'Bruker SAINT'
_computing_data_collection 'Bruker APEX2'
_computing_data_reduction 'Bruker SAINT'
_computing_molecular_graphics 'Bruker SHELXTL'
_computing_publication_material 'Bruker SHELXTL'
_computing_structure_refinement 'SHELXL-2014 (Sheldrick 2014)'
_computing_structure_solution 'SHELXS-97 (Sheldrick 2008)'
_diffrn_ambient_temperature 100(2)
_diffrn_measured_fraction_theta_full 0.999
_diffrn_measured_fraction_theta_max 0.999
_diffrn_measurement_device_type 'Bruker APEX-II CCD'
_diffrn_measurement_method '\f and \w scans'
_diffrn_radiation_type MoK\a
_diffrn_radiation_wavelength 0.71073
_diffrn_reflns_av_R_equivalents 0.1906
_diffrn_reflns_av_unetI/netI 0.0460
_diffrn_reflns_Laue_measured_fraction_full 0.999
_diffrn_reflns_Laue_measured_fraction_max 0.999
_diffrn_reflns_limit_h_max 16
_diffrn_reflns_limit_h_min -16
_diffrn_reflns_limit_k_max 17
_diffrn_reflns_limit_k_min -17
_diffrn_reflns_limit_l_max 24
_diffrn_reflns_limit_l_min -24
_diffrn_reflns_number 139751
_diffrn_reflns_point_group_measured_fraction_full 0.999
_diffrn_reflns_point_group_measured_fraction_max 0.999
_diffrn_reflns_theta_full 25.242
_diffrn_reflns_theta_max 25.245
_diffrn_reflns_theta_min 2.272
_exptl_absorpt_coefficient_mu 1.251
_exptl_absorpt_correction_type multi-scan
_exptl_absorpt_process_details 'Sheldrick, G. M. (2012) SADABS. Bruker AXS Inc., Madison, Wisconsin, USA.'
_exptl_crystal_colour colorless
_exptl_crystal_density_diffrn 1.415
_exptl_crystal_description block
_exptl_crystal_F_000 1760
_exptl_crystal_size_max 0.1
_exptl_crystal_size_mid 0.1
_exptl_crystal_size_min 0.1
_exptl_transmission_factor_max 0.7457
_exptl_transmission_factor_min 0.6724
_refine_diff_density_max 0.751
_refine_diff_density_min -0.651
_refine_diff_density_rms 0.092
_refine_ls_extinction_method none
_refine_ls_goodness_of_fit_ref 1.001
_refine_ls_hydrogen_treatment constr
_refine_ls_matrix_type full
_refine_ls_number_parameters 250
_refine_ls_number_reflns 3812
_refine_ls_number_restraints 0
_refine_ls_restrained_S_all 1.001
_refine_ls_R_factor_all 0.0787
_refine_ls_R_factor_gt 0.0394
_refine_ls_shift/su_max 0.001
_refine_ls_shift/su_mean 0.000
_refine_ls_structure_factor_coef Fsqd
_refine_ls_weighting_details 'w=1/[\s^2^(Fo^2^)+13.2501P] where P=(Fo^2^+2Fc^2^)/3'
_refine_ls_weighting_scheme calc
_refine_ls_wR_factor_gt 0.0588
_refine_ls_wR_factor_ref 0.0712
_reflns_Friedel_coverage 0.000
_reflns_number_gt 2659
_reflns_number_total 3812
_reflns_threshold_expression 'I > 2\s(I)'
_cod_data_source_file c9cc09115g2.cif
_cod_data_source_block NP_340_0m_a
_cod_depositor_comments 'Adding full bibliography for 7125615--7125620.cif.'
_cod_database_code 7125618
_shelx_shelxl_version_number 2014/7
_shelx_space_group_comment
;
The symmetry employed for this shelxl refinement is uniquely defined
by the following loop, which should always be used as a source of
symmetry information in preference to the above space-group names.
They are only intended as comments.
;

loop_
_space_group_symop_operation_xyz
'x, y, z'
'-x+1/2, -y, z+1/2'
'-x, y+1/2, -z'
'x+1/2, -y+1/2, -z+1/2'
'-x, -y, -z'
'x-1/2, y, -z-1/2'
'x, -y-1/2, z'
'-x-1/2, y-1/2, z-1/2'

loop_
_atom_site_label
_atom_site_type_symbol
_atom_site_fract_x
_atom_site_fract_y
_atom_site_fract_z
_atom_site_U_iso_or_equiv
_atom_site_adp_type
_atom_site_occupancy
_atom_site_site_symmetry_order
_atom_site_calc_flag
_atom_site_refinement_flags_posn
_atom_site_refinement_flags_adp
_atom_site_refinement_flags_occupancy
Sb1 Sb 0.65499(3) 0.7500 0.21247(2) 0.02944(11) Uani 1 2 d S T P
Cu1 Cu 0.36651(4) 0.2500 0.20908(3) 0.02260(17) Uani 1 2 d S T P
F2 F 0.5431(3) 0.7500 0.15971(19) 0.0479(10) Uani 1 2 d S T P
F1 F 0.70740(19) 0.66002(17) 0.15724(14) 0.0526(7) Uani 1 1 d . . .
N2 N 0.3727(2) 0.32234(19) 0.07156(13) 0.0173(7) Uani 1 1 d . . .
F4 F 0.6007(2) 0.84044(18) 0.26616(13) 0.0652(9) Uani 1 1 d . . .
F5 F 0.7681(3) 0.7500 0.2634(3) 0.0866(17) Uani 1 2 d S T P
N4 N 0.3696(2) 0.3603(2) 0.26460(16) 0.0312(9) Uani 1 1 d . . .
C1 C 0.3694(4) 0.2500 0.1134(2) 0.0158(11) Uani 1 2 d S T P
C00A C 0.3754(3) 0.4154(2) 0.09501(17) 0.0172(8) Uani 1 1 d . . .
C00B C 0.4671(3) 0.4522(2) 0.10972(17) 0.0191(8) Uani 1 1 d . . .
C7 C 0.3792(3) 0.2952(2) 0.00588(19) 0.0238(9) Uani 1 1 d . . .
H7 H 0.3829 0.3328 -0.0311 0.029 Uiso 1 1 calc R U .
C00D C 0.2870(3) 0.4616(2) 0.10237(17) 0.0204(9) Uani 1 1 d . . .
C00E C 0.1883(3) 0.4189(3) 0.08693(18) 0.0234(9) Uani 1 1 d . . .
H00E H 0.2009 0.3609 0.0647 0.028 Uiso 1 1 calc R U .
C00F C 0.4680(3) 0.5418(3) 0.13346(19) 0.0252(9) Uani 1 1 d . . .
H00F H 0.5274 0.5692 0.1439 0.030 Uiso 1 1 calc R U .
C3 C 0.3775(3) 0.4304(3) 0.2873(2) 0.0309(9) Uani 1 1 d . . .
C00H C 0.2923(3) 0.5501(3) 0.12667(19) 0.0275(10) Uani 1 1 d . . .
H00H H 0.2349 0.5831 0.1329 0.033 Uiso 1 1 calc R U .
C00I C 0.5629(3) 0.4007(3) 0.10301(18) 0.0215(9) Uani 1 1 d . . .
H00I H 0.5481 0.3420 0.0826 0.026 Uiso 1 1 calc R U .
C00J C 0.3817(3) 0.5893(3) 0.1415(2) 0.0314(10) Uani 1 1 d . . .
H00J H 0.3837 0.6485 0.1571 0.038 Uiso 1 1 calc R U .
C00K C 0.1335(3) 0.3986(3) 0.1515(2) 0.0459(13) Uani 1 1 d . . .
H00A H 0.1226 0.4540 0.1754 0.069 Uiso 1 1 calc R U .
H00B H 0.1720 0.3582 0.1783 0.069 Uiso 1 1 calc R U .
H00C H 0.0716 0.3708 0.1414 0.069 Uiso 1 1 calc R U .
C00L C 0.6088(3) 0.3825(3) 0.1712(2) 0.0400(12) Uani 1 1 d . . .
H00D H 0.5636 0.3486 0.1980 0.060 Uiso 1 1 calc R U .
H00G H 0.6233 0.4390 0.1926 0.060 Uiso 1 1 calc R U .
H00K H 0.6683 0.3485 0.1657 0.060 Uiso 1 1 calc R U .
C00M C 0.5198(5) 0.7500 0.4582(3) 0.0419(17) Uani 1 2 d S T P
C4 C 0.3881(4) 0.5204(3) 0.3169(2) 0.0508(14) Uani 1 1 d . . .
H4A H 0.4006 0.5145 0.3637 0.076 Uiso 1 1 calc R U .
H4B H 0.3288 0.5543 0.3103 0.076 Uiso 1 1 calc R U .
H4C H 0.4419 0.5515 0.2962 0.076 Uiso 1 1 calc R U .
C00O C 0.6155(6) 0.7500 0.4330(3) 0.050(2) Uani 1 2 d S T P
H00O H 0.6256 0.7500 0.3872 0.060 Uiso 1 2 calc R U P
C00P C 0.1260(3) 0.4763(3) 0.0401(2) 0.0512(14) Uani 1 1 d . . .
H00L H 0.1616 0.4869 -0.0003 0.077 Uiso 1 1 calc R U .
H00M H 0.1112 0.5331 0.0610 0.077 Uiso 1 1 calc R U .
H00N H 0.0660 0.4449 0.0303 0.077 Uiso 1 1 calc R U .
C00Q C 0.6363(3) 0.4494(3) 0.0583(2) 0.0381(11) Uani 1 1 d . . .
H00P H 0.6533 0.5066 0.0778 0.057 Uiso 1 1 calc R U .
H00Q H 0.6075 0.4592 0.0154 0.057 Uiso 1 1 calc R U .
H00R H 0.6943 0.4131 0.0537 0.057 Uiso 1 1 calc R U .
C00R C 0.5094(5) 0.7500 0.5264(3) 0.0420(17) Uani 1 2 d S T P
H00S H 0.4466 0.7500 0.5445 0.050 Uiso 1 2 calc R U P
C00S C 0.6954(6) 0.7500 0.4756(4) 0.057(2) Uani 1 2 d S T P
H00T H 0.7586 0.7500 0.4582 0.069 Uiso 1 2 calc R U P
C00T C 0.5886(6) 0.7500 0.5681(4) 0.050(2) Uani 1 2 d S T P
H00U H 0.5791 0.7500 0.6139 0.061 Uiso 1 2 calc R U P
C00U C 0.6823(6) 0.7500 0.5427(4) 0.056(2) Uani 1 2 d S T P
H00V H 0.7362 0.7500 0.5710 0.067 Uiso 1 2 calc R U P
C00V C 0.4319(6) 0.7500 0.4138(4) 0.077(3) Uani 1 2 d S T P
H00W H 0.4055 0.6898 0.4111 0.116 Uiso 0.5 1 calc R U P
H00$ H 0.4506 0.7700 0.3702 0.116 Uiso 0.5 1 calc R U P
H00 H 0.3830 0.7902 0.4315 0.116 Uiso 0.5 1 calc R U P

loop_
_atom_site_aniso_label
_atom_site_aniso_U_11
_atom_site_aniso_U_22
_atom_site_aniso_U_33
_atom_site_aniso_U_23
_atom_site_aniso_U_13
_atom_site_aniso_U_12
Sb1 0.0364(2) 0.0179(2) 0.0340(2) 0.000 -0.0129(2) 0.000
Cu1 0.0286(4) 0.0248(4) 0.0144(3) 0.000 0.0003(3) 0.000
F2 0.039(2) 0.029(2) 0.076(3) 0.000 -0.025(2) 0.000
F1 0.0515(16) 0.0368(15) 0.0696(19) -0.0100(14) 0.0001(14) 0.0143(13)
N2 0.0230(17) 0.0164(16) 0.0123(15) 0.0006(13) -0.0009(13) 0.0016(13)
F4 0.110(2) 0.0398(16) 0.0457(18) -0.0154(13) 0.0023(16) 0.0112(17)
F5 0.091(3) 0.046(3) 0.123(4) 0.000 -0.083(3) 0.000
N4 0.035(2) 0.036(2) 0.0230(19) -0.0047(16) 0.0004(15) 0.0032(17)
C1 0.016(3) 0.015(3) 0.017(3) 0.000 -0.001(2) 0.000
C00A 0.023(2) 0.0120(19) 0.0162(19) -0.0015(15) -0.0019(16) -0.0016(16)
C00B 0.026(2) 0.014(2) 0.018(2) -0.0012(16) 0.0003(16) -0.0004(16)
C7 0.033(2) 0.0216(18) 0.0166(19) 0.0026(18) -0.0009(18) -0.0004(17)
C00D 0.026(2) 0.019(2) 0.016(2) 0.0006(17) 0.0001(16) 0.0008(17)
C00E 0.021(2) 0.023(2) 0.027(2) -0.0027(18) 0.0011(17) 0.0004(17)
C00F 0.026(2) 0.020(2) 0.030(2) -0.0043(18) -0.0022(18) -0.0042(18)
C3 0.032(2) 0.036(3) 0.025(2) -0.005(2) 0.002(2) 0.0033(18)
C00H 0.029(2) 0.019(2) 0.034(2) -0.0021(19) 0.0062(19) 0.0058(18)
C00I 0.024(2) 0.017(2) 0.024(2) -0.0004(17) -0.0015(17) -0.0005(17)
C00J 0.038(3) 0.014(2) 0.042(3) -0.0080(19) 0.004(2) 0.0019(19)
C00K 0.034(3) 0.062(3) 0.041(3) -0.002(3) 0.008(2) -0.015(2)
C00L 0.033(3) 0.053(3) 0.033(3) 0.007(2) -0.005(2) 0.011(2)
C00M 0.057(5) 0.021(4) 0.047(5) 0.000 -0.007(4) 0.000
C4 0.062(3) 0.037(3) 0.053(3) -0.025(2) 0.000(3) 0.013(3)
C00O 0.090(6) 0.025(4) 0.036(4) 0.000 0.018(4) 0.000
C00P 0.043(3) 0.045(3) 0.065(3) 0.017(3) -0.021(3) -0.008(2)
C00Q 0.038(3) 0.032(2) 0.044(3) 0.010(2) 0.014(2) 0.010(2)
C00R 0.050(4) 0.039(4) 0.037(4) 0.000 0.004(3) 0.000
C00S 0.053(5) 0.041(5) 0.078(6) 0.000 0.009(5) 0.000
C00T 0.079(6) 0.032(4) 0.040(4) 0.000 -0.006(4) 0.000
C00U 0.066(6) 0.023(4) 0.080(7) 0.000 -0.029(5) 0.000
C00V 0.101(7) 0.046(5) 0.085(6) 0.000 -0.044(6) 0.000

loop_
_atom_type_symbol
_atom_type_description
_atom_type_scat_dispersion_real
_atom_type_scat_dispersion_imag
_atom_type_scat_source
C C 0.0033 0.0016 'International Tables Vol C Tables 4.2.6.8 and 6.1.1.4'
H H 0.0000 0.0000 'International Tables Vol C Tables 4.2.6.8 and 6.1.1.4'
Cu Cu 0.3201 1.2651 'International Tables Vol C Tables 4.2.6.8 and 6.1.1.4'
F F 0.0171 0.0103 'International Tables Vol C Tables 4.2.6.8 and 6.1.1.4'
N N 0.0061 0.0033 'International Tables Vol C Tables 4.2.6.8 and 6.1.1.4'
Sb Sb -0.5866 1.5461 'International Tables Vol C Tables 4.2.6.8 and 6.1.1.4'

loop_
_geom_angle_atom_site_label_1
_geom_angle_atom_site_label_2
_geom_angle_atom_site_label_3
_geom_angle
_geom_angle_site_symmetry_1
_geom_angle_site_symmetry_3
F5 Sb1 F2 178.8(2) . .
F5 Sb1 F4 90.54(16) . .
F2 Sb1 F4 90.33(13) . .
F5 Sb1 F4 90.54(16) . 7_575
F2 Sb1 F4 90.33(13) . 7_575
F4 Sb1 F4 91.16(18) . 7_575
F5 Sb1 F1 90.64(15) . 7_575
F2 Sb1 F1 88.49(12) . 7_575
F4 Sb1 F1 89.24(12) . 7_575
F4 Sb1 F1 178.76(12) 7_575 7_575
F5 Sb1 F1 90.64(15) . .
F2 Sb1 F1 88.49(12) . .
F4 Sb1 F1 178.76(12) . .
F4 Sb1 F1 89.24(12) 7_575 .
F1 Sb1 F1 90.34(17) 7_575 .
C1 Cu1 N4 124.38(10) . .
C1 Cu1 N4 124.38(10) . 7_565
N4 Cu1 N4 111.11(19) . 7_565
C1 N2 C7 111.4(3) . .
C1 N2 C00A 122.9(3) . .
C7 N2 C00A 125.6(3) . .
C3 N4 Cu1 168.6(3) . .
N2 C1 N2 103.5(4) 7_565 .
N2 C1 Cu1 128.2(2) 7_565 .
N2 C1 Cu1 128.2(2) . .
C00B C00A C00D 124.1(3) . .
C00B C00A N2 117.4(3) . .
C00D C00A N2 118.4(3) . .
C00A C00B C00F 116.6(3) . .
C00A C00B C00I 123.8(3) . .
C00F C00B C00I 119.7(3) . .
C7 C7 N2 106.81(19) 7_565 .
C7 C7 H7 126.6 7_565 .
N2 C7 H7 126.6 . .
C00H C00D C00A 116.8(3) . .
C00H C00D C00E 120.5(3) . .
C00A C00D C00E 122.7(3) . .
C00D C00E C00P 112.9(3) . .
C00D C00E C00K 109.9(3) . .
C00P C00E C00K 111.2(3) . .
C00D C00E H00E 107.5 . .
C00P C00E H00E 107.5 . .
C00K C00E H00E 107.5 . .
C00J C00F C00B 120.8(4) . .
C00J C00F H00F 119.6 . .
C00B C00F H00F 119.6 . .
N4 C3 C4 179.7(5) . .
C00J C00H C00D 120.9(4) . .
C00J C00H H00H 119.6 . .
C00D C00H H00H 119.6 . .
C00B C00I C00Q 112.3(3) . .
C00B C00I C00L 111.1(3) . .
C00Q C00I C00L 110.1(3) . .
C00B C00I H00I 107.7 . .
C00Q C00I H00I 107.7 . .
C00L C00I H00I 107.7 . .
C00H C00J C00F 120.9(4) . .
C00H C00J H00J 119.6 . .
C00F C00J H00J 119.6 . .
C00E C00K H00A 109.5 . .
C00E C00K H00B 109.5 . .
H00A C00K H00B 109.5 . .
C00E C00K H00C 109.5 . .
H00A C00K H00C 109.5 . .
H00B C00K H00C 109.5 . .
C00I C00L H00D 109.5 . .
C00I C00L H00G 109.5 . .
H00D C00L H00G 109.5 . .
C00I C00L H00K 109.5 . .
H00D C00L H00K 109.5 . .
H00G C00L H00K 109.5 . .
C00R C00M C00O 117.2(7) . .
C00R C00M C00V 120.8(7) . .
C00O C00M C00V 122.0(7) . .
C3 C4 H4A 109.5 . .
C3 C4 H4B 109.5 . .
H4A C4 H4B 109.5 . .
C3 C4 H4C 109.5 . .
H4A C4 H4C 109.5 . .
H4B C4 H4C 109.5 . .
C00S C00O C00M 120.4(7) . .
C00S C00O H00O 119.8 . .
C00M C00O H00O 119.8 . .
C00E C00P H00L 109.5 . .
C00E C00P H00M 109.5 . .
H00L C00P H00M 109.5 . .
C00E C00P H00N 109.5 . .
H00L C00P H00N 109.5 . .
H00M C00P H00N 109.5 . .
C00I C00Q H00P 109.5 . .
C00I C00Q H00Q 109.5 . .
H00P C00Q H00Q 109.5 . .
C00I C00Q H00R 109.5 . .
H00P C00Q H00R 109.5 . .
H00Q C00Q H00R 109.5 . .
C00T C00R C00M 122.0(7) . .
C00T C00R H00S 119.0 . .
C00M C00R H00S 119.0 . .
C00U C00S C00O 120.7(8) . .
C00U C00S H00T 119.6 . .
C00O C00S H00T 119.6 . .
C00U C00T C00R 120.3(7) . .
C00U C00T H00U 119.9 . .
C00R C00T H00U 119.9 . .
C00T C00U C00S 119.4(7) . .
C00T C00U H00V 120.3 . .
C00S C00U H00V 120.3 . .
C00M C00V H00W 109.5 . .
C00M C00V H00$ 109.5 . .
H00W C00V H00$ 109.5 . .
C00M C00V H00 109.5 . .
H00W C00V H00 109.5 . .
H00$ C00V H00 109.5 . .

loop_
_geom_bond_atom_site_label_1
_geom_bond_atom_site_label_2
_geom_bond_distance
_geom_bond_site_symmetry_2
Sb1 F5 1.851(4) .
Sb1 F2 1.857(3) .
Sb1 F4 1.870(3) .
Sb1 F4 1.870(3) 7_575
Sb1 F1 1.874(2) 7_575
Sb1 F1 1.874(2) .
Cu1 C1 1.926(5) .
Cu1 N4 1.976(4) .
Cu1 N4 1.976(4) 7_565
N2 C1 1.361(4) .
N2 C7 1.383(4) .
N2 C00A 1.453(4) .
N4 C3 1.136(5) .
C1 N2 1.360(4) 7_565
C00A C00B 1.394(5) .
C00A C00D 1.393(5) .
C00B C00F 1.406(5) .
C00B C00I 1.517(5) .
C7 C7 1.336(7) 7_565
C7 H7 0.9300 .
C00D C00H 1.398(5) .
C00D C00E 1.517(5) .
C00E C00P 1.525(5) .
C00E C00K 1.528(5) .
C00E H00E 0.9800 .
C00F C00J 1.379(5) .
C00F H00F 0.9300 .
C3 C4 1.464(6) .
C00H C00J 1.380(5) .
C00H H00H 0.9300 .
C00I C00Q 1.525(5) .
C00I C00L 1.531(5) .
C00I H00I 0.9800 .
C00J H00J 0.9300 .
C00K H00A 0.9600 .
C00K H00B 0.9600 .
C00K H00C 0.9600 .
C00L H00D 0.9600 .
C00L H00G 0.9600 .
C00L H00K 0.9600 .
C00M C00R 1.379(9) .
C00M C00O 1.399(10) .
C00M C00V 1.495(9) .
C4 H4A 0.9600 .
C4 H4B 0.9600 .
C4 H4C 0.9600 .
C00O C00S 1.385(10) .
C00O H00O 0.9300 .
C00P H00L 0.9600 .
C00P H00M 0.9600 .
C00P H00N 0.9600 .
C00Q H00P 0.9600 .
C00Q H00Q 0.9600 .
C00Q H00R 0.9600 .
C00R C00T 1.367(9) .
C00R H00S 0.9300 .
C00S C00U 1.362(10) .
C00S H00T 0.9300 .
C00T C00U 1.375(10) .
C00T H00U 0.9300 .
C00U H00V 0.9300 .
C00V H00W 0.9600 .
C00V H00$ 0.9600 .
C00V H00 0.9600 .
